data_4026863
loop_
_publ_author_name
'Vicente Mart\'i-Centelles'
'M. Isabel Burguete'
'Francisco Galindo'
'M. Angeles Izquierdo'
'D. Krishna Kumar'
'Andrew J.P. White'
'Santiago V. Luis'
'Ram\'on Vilar'

_publ_section_title
;
 Fluorescent Acridine-Based Receptors for H2PO4-
;
_journal_name_full 'Journal of Organic Chemistry'
_journal_page_first 490
_journal_page_last 500
_journal_paper_doi 10.1021/jo202077v
_journal_volume 77
_journal_year 2012
_chemical_absolute_configuration syn
_chemical_formula_moiety 'C41 H41 N5 O2, 2(H2 P O4), 0.5(H3 P O4), 2.33(H2 O)'
_chemical_formula_sum 'C41 H51.17 N5 O14.33 P2.5'
_chemical_formula_weight 920.79
_chemical_name_systematic
; 
 ? 
;
_space_group_IT_number 146
_symmetry_cell_setting rhombohedral
_symmetry_space_group_name_Hall 'R 3'
_symmetry_space_group_name_H-M 'R 3 :H'
_atom_sites_solution_hydrogens geom
_atom_sites_solution_primary direct
_atom_sites_solution_secondary difmap
_audit_creation_method SHELXL-97
_cell_angle_alpha 90.00
_cell_angle_beta 90.00
_cell_angle_gamma 120.00
_cell_formula_units_Z 9
_cell_length_a 30.4865(6)
_cell_length_b 30.4865(6)
_cell_length_c 12.0383(4)
_cell_measurement_reflns_used 10534
_cell_measurement_temperature 173(2)
_cell_measurement_theta_max 29.1706
_cell_measurement_theta_min 3.2497
_cell_volume 9689.7(4)
_computing_cell_refinement 'CrysAlis RED, Oxford Diffraction Ltd'
_computing_data_collection 'CrysAlis CCD, Oxford Diffraction Ltd'
_computing_data_reduction 'CrysAlis RED, Oxford Diffraction Ltd'
_computing_molecular_graphics 'Bruker SHELXTL'
_computing_publication_material 'Bruker SHELXTL'
_computing_structure_refinement 'SHELXL-97 (Sheldrick, 1997)'
_computing_structure_solution 'SHELXS-97 (Sheldrick, 1990)'
_diffrn_ambient_temperature 173(2)
_diffrn_detector_area_resol_mean 15.9825
_diffrn_measured_fraction_theta_full 0.986
_diffrn_measured_fraction_theta_max 0.907
_diffrn_measurement_device_type 'OD Xcalibur 3'
_diffrn_measurement_method 'omega scans'
_diffrn_radiation_monochromator graphite
_diffrn_radiation_source 'Enhance (Mo) x-ray Source'
_diffrn_radiation_type MoK\a
_diffrn_radiation_wavelength 0.71073
_diffrn_reflns_av_R_equivalents 0.0270
_diffrn_reflns_av_sigmaI/netI 0.0434
_diffrn_reflns_limit_h_max 38
_diffrn_reflns_limit_h_min -39
_diffrn_reflns_limit_k_max 35
_diffrn_reflns_limit_k_min -38
_diffrn_reflns_limit_l_max 16
_diffrn_reflns_limit_l_min -14
_diffrn_reflns_number 27670
_diffrn_reflns_theta_full 27.50
_diffrn_reflns_theta_max 29.24
_diffrn_reflns_theta_min 3.26
_exptl_absorpt_coefficient_mu 0.194
_exptl_absorpt_correction_T_max 0.980
_exptl_absorpt_correction_T_min 0.939
_exptl_absorpt_correction_type analytical
_exptl_absorpt_process_details
; 
CrysAlisPro, Oxford Diffraction Ltd., 
Version 1.171.34.44 (release 25-10-2010 CrysAlis171 .NET) 
(compiled Oct 25 2010,18:11:34) 
Analytical numeric absorption correction using a multifaceted crystal 
model based on expressions derived by R.C. Clark & J.S. Reid. 
(Clark, R. C. & Reid, J. S. (1995). Acta Cryst. A51, 887-897) 
;
_exptl_crystal_colour 'Pale yellow'
_exptl_crystal_density_diffrn 1.420
_exptl_crystal_description blocks
_exptl_crystal_F_000 4359
_exptl_crystal_size_max 0.43
_exptl_crystal_size_mid 0.24
_exptl_crystal_size_min 0.14
_refine_diff_density_max 0.684
_refine_diff_density_min -0.709
_refine_diff_density_rms 0.088
_refine_ls_abs_structure_details 'Flack H D (1983), Acta Cryst. A39, 876-881, 4735 Friedel pairs'
_refine_ls_abs_structure_Flack -0.10(15)
_refine_ls_extinction_method none
_refine_ls_goodness_of_fit_ref 1.018
_refine_ls_hydrogen_treatment constr
_refine_ls_matrix_type full
_refine_ls_number_parameters 676
_refine_ls_number_reflns 10055
_refine_ls_number_restraints 340
_refine_ls_restrained_S_all 1.072
_refine_ls_R_factor_all 0.1238
_refine_ls_R_factor_gt 0.0868
_refine_ls_shift/su_max 0.002
_refine_ls_shift/su_mean 0.000
_refine_ls_structure_factor_coef Fsqd
_refine_ls_weighting_details 'calc w=1/[\s^2^(Fo^2^)+(0.1827P)^2^+0.0000P] where P=(Fo^2^+2Fc^2^)/3'
_refine_ls_weighting_scheme calc
_refine_ls_wR_factor_gt 0.2318
_refine_ls_wR_factor_ref 0.2622
_reflns_number_gt 6751
_reflns_number_total 10055
_reflns_threshold_expression >2sigma(I)
_cod_data_source_file jo202077v_si_002.cif
_cod_data_source_block '[2-H2](H2PO4)2'
_cod_original_sg_symbol_H-M 'R 3'
_cod_original_formula_sum 'C41 H51.17 N5 O14.33 P2.50'
_cod_database_code 4026863

loop_
_symmetry_equiv_pos_as_xyz
'x, y, z'
'-y, x-y, z'
'-x+y, -x, z'
'x+2/3, y+1/3, z+1/3'
'-y+2/3, x-y+1/3, z+1/3'
'-x+y+2/3, -x+1/3, z+1/3'
'x+1/3, y+2/3, z+2/3'
'-y+1/3, x-y+2/3, z+2/3'
'-x+y+1/3, -x+2/3, z+2/3'

loop_
_atom_site_label
_atom_site_type_symbol
_atom_site_fract_x
_atom_site_fract_y
_atom_site_fract_z
_atom_site_U_iso_or_equiv
_atom_site_adp_type
_atom_site_occupancy
_atom_site_symmetry_multiplicity
_atom_site_calc_flag
_atom_site_refinement_flags
_atom_site_disorder_assembly
_atom_site_disorder_group
N1 N 0.6180(2) 0.4585(2) 0.5162(10) 0.0423(17) Uani 0.662(16) 1 d PDU A 1
C2 C 0.6009(2) 0.4627(3) 0.6129(12) 0.042(2) Uani 0.662(16) 1 d PDU A 1
C3 C 0.6301(2) 0.4695(3) 0.7080(10) 0.0390(19) Uani 0.662(16) 1 d PDU A 1
C4 C 0.6130(2) 0.4732(3) 0.8052(10) 0.045(2) Uani 0.662(16) 1 d PDU A 1
H4A H 0.6336 0.4788 0.8688 0.054 Uiso 0.662(16) 1 calc PR A 1
C5 C 0.5638(3) 0.4693(3) 0.8198(13) 0.053(2) Uani 0.662(16) 1 d PDU A 1
H5A H 0.5523 0.4716 0.8916 0.064 Uiso 0.662(16) 1 calc PR A 1
C6 C 0.5360(3) 0.4624(3) 0.7327(12) 0.049(2) Uani 0.662(16) 1 d PDU A 1
H6A H 0.5036 0.4593 0.7420 0.059 Uiso 0.662(16) 1 calc PR A 1
C7 C 0.5518(2) 0.4593(3) 0.6271(12) 0.044(2) Uani 0.662(16) 1 d PDU A 1
C8 C 0.5252(3) 0.4551(3) 0.5239(13) 0.051(2) Uani 0.662(16) 1 d PDU A 1
H8A H 0.4936 0.4541 0.5278 0.061 Uiso 0.662(16) 1 calc PR A 1
C9 C 0.5431(3) 0.4524(3) 0.4217(13) 0.049(2) Uani 0.662(16) 1 d PDU A 1
C10 C 0.5174(4) 0.4478(4) 0.3234(13) 0.072(3) Uani 0.662(16) 1 d PDU A 1
H10A H 0.4858 0.4469 0.3263 0.086 Uiso 0.662(16) 1 calc PR A 1
C11 C 0.5356(5) 0.4446(4) 0.2251(15) 0.082(4) Uani 0.662(16) 1 d PDU A 1
H11A H 0.5170 0.4424 0.1600 0.098 Uiso 0.662(16) 1 calc PR A 1
C12 C 0.5855(4) 0.4444(4) 0.2132(12) 0.068(3) Uani 0.662(16) 1 d PDU A 1
H12A H 0.5983 0.4417 0.1432 0.082 Uiso 0.662(16) 1 calc PR A 1
C13 C 0.6112(4) 0.4486(4) 0.3143(12) 0.064(3) Uani 0.662(16) 1 d PDU A 1
C14 C 0.5918(3) 0.4544(3) 0.4261(13) 0.056(3) Uani 0.662(16) 1 d PDU A 1
N1' N 0.6209(5) 0.4605(5) 0.4758(12) 0.027(3) Uiso 0.338(16) 1 d PDU A 2
C2' C 0.6003(6) 0.4632(8) 0.5713(14) 0.033(4) Uiso 0.338(16) 1 d PDU A 2
C3' C 0.6294(6) 0.4734(8) 0.6687(14) 0.042(5) Uiso 0.338(16) 1 d PDU A 2
C4' C 0.6108(7) 0.4803(10) 0.7608(17) 0.064(6) Uiso 0.338(16) 1 d PDU A 2
H4'A H 0.6329 0.4928 0.8229 0.076 Uiso 0.338(16) 1 calc PR A 2
C5' C 0.5592(8) 0.4706(11) 0.7768(18) 0.057(6) Uiso 0.338(16) 1 d PDU A 2
H5'A H 0.5460 0.4708 0.8481 0.069 Uiso 0.338(16) 1 calc PR A 2
C6' C 0.5328(6) 0.4617(7) 0.6869(15) 0.035(4) Uiso 0.338(16) 1 d PDU A 2
H6'A H 0.4995 0.4566 0.6930 0.042 Uiso 0.338(16) 1 calc PR A 2
C7' C 0.5507(5) 0.4590(6) 0.5796(15) 0.032(4) Uiso 0.338(16) 1 d PDU A 2
C8' C 0.5250(8) 0.4517(9) 0.4758(17) 0.049(5) Uiso 0.338(16) 1 d PDU A 2
H8'A H 0.4916 0.4467 0.4774 0.058 Uiso 0.338(16) 1 calc PR A 2
C9' C 0.5453(7) 0.4515(9) 0.3737(18) 0.058(6) Uiso 0.338(16) 1 d PDU A 2
C10' C 0.5201(9) 0.4474(12) 0.2769(19) 0.065(6) Uiso 0.338(16) 1 d PDU A 2
H10B H 0.4897 0.4487 0.2784 0.078 Uiso 0.338(16) 1 calc PR A 2
C11' C 0.5382(9) 0.4415(14) 0.179(2) 0.084(7) Uiso 0.338(16) 1 d PDU A 2
H11B H 0.5179 0.4324 0.1143 0.101 Uiso 0.338(16) 1 calc PR A 2
C12' C 0.5919(9) 0.4496(12) 0.1741(18) 0.074(7) Uiso 0.338(16) 1 d PDU A 2
H12B H 0.6095 0.4546 0.1060 0.089 Uiso 0.338(16) 1 calc PR A 2
C13' C 0.6131(8) 0.4491(12) 0.2749(17) 0.057(6) Uiso 0.338(16) 1 d PDU A 2
C14' C 0.5931(6) 0.4526(7) 0.3861(14) 0.028(4) Uiso 0.338(16) 1 d PDU A 2
C15 C 0.68099(17) 0.4738(2) 0.6828(5) 0.0602(15) Uani 1 1 d D . .
H15A H 0.6756 0.4405 0.6579 0.072 Uiso 0.662(16) 1 calc PR A 1
H15B H 0.6978 0.4984 0.6218 0.072 Uiso 0.662(16) 1 calc PR A 1
H15C H 0.6753 0.4406 0.6656 0.072 Uiso 0.338(16) 1 d PR A 2
H15D H 0.7010 0.4955 0.6231 0.072 Uiso 0.338(16) 1 d PR A 2
N16 N 0.71288(14) 0.48994(14) 0.7786(4) 0.0516(10) Uani 1 1 d . A .
H16A H 0.7026 0.4708 0.8405 0.062 Uiso 1 1 calc R . .
C17 C 0.75770(16) 0.53280(16) 0.7784(4) 0.0443(10) Uani 1 1 d . . .
O17 O 0.77441(11) 0.56101(11) 0.6975(3) 0.0450(7) Uani 1 1 d . A .
C18 C 0.78802(17) 0.54492(17) 0.8851(4) 0.0458(10) Uani 1 1 d . A .
H18A H 0.7702 0.5158 0.9377 0.055 Uiso 1 1 calc R . .
N19 N 0.83954(14) 0.55327(15) 0.8624(4) 0.0466(9) Uani 1 1 d . . .
H19A H 0.8579 0.5655 0.9250 0.056 Uiso 1 1 calc R A .
H19B H 0.8539 0.5777 0.8106 0.056 Uiso 1 1 calc R . .
C20 C 0.84472(19) 0.50929(19) 0.8243(4) 0.0493(11) Uani 1 1 d . A .
H20A H 0.8291 0.4821 0.8807 0.059 Uiso 1 1 calc R . .
H20B H 0.8812 0.5202 0.8206 0.059 Uiso 1 1 calc R . .
C21 C 0.82098(17) 0.48757(18) 0.7128(5) 0.0489(11) Uani 1 1 d . . .
C22 C 0.84150(18) 0.51360(19) 0.6178(5) 0.0487(11) Uani 1 1 d . A .
H22A H 0.8711 0.5460 0.6215 0.058 Uiso 1 1 calc R . .
C23 C 0.81967(17) 0.49345(19) 0.5133(5) 0.0513(12) Uani 1 1 d . . .
C24 C 0.7772(2) 0.4463(2) 0.5093(5) 0.0575(13) Uani 1 1 d . A .
H24A H 0.7620 0.4323 0.4396 0.069 Uiso 1 1 calc R . .
C25 C 0.7560(2) 0.4188(2) 0.6056(6) 0.0649(16) Uani 1 1 d . . .
H25A H 0.7265 0.3863 0.6021 0.078 Uiso 1 1 calc R A .
C26 C 0.7784(2) 0.43922(19) 0.7064(6) 0.0591(13) Uani 1 1 d . A .
H26A H 0.7646 0.4201 0.7724 0.071 Uiso 1 1 calc R . .
C27 C 0.8422(2) 0.5240(2) 0.4091(5) 0.0589(13) Uani 1 1 d . A .
H27A H 0.8273 0.5016 0.3438 0.071 Uiso 1 1 calc R . .
H27B H 0.8791 0.5368 0.4086 0.071 Uiso 1 1 calc R . .
N28 N 0.83320(16) 0.56845(17) 0.3986(4) 0.0508(9) Uani 1 1 d . . .
H28A H 0.8527 0.5920 0.4491 0.061 Uiso 1 1 calc R A .
H28B H 0.8438 0.5823 0.3309 0.061 Uiso 1 1 calc R . .
C29 C 0.78006(18) 0.55682(18) 0.4136(5) 0.0484(10) Uani 1 1 d . A .
H29A H 0.7682 0.5427 0.4897 0.058 Uiso 1 1 calc R . .
C30 C 0.7466(2) 0.5185(2) 0.3286(5) 0.0528(11) Uani 1 1 d . . .
O30 O 0.76159(18) 0.52087(19) 0.2341(4) 0.0769(12) Uani 1 1 d . A .
N31 N 0.70067(17) 0.48482(16) 0.3658(5) 0.0601(11) Uani 1 1 d . A .
H31A H 0.6942 0.4858 0.4384 0.072 Uiso 1 1 calc R . .
C32 C 0.6598(3) 0.4462(2) 0.2971(7) 0.0783(19) Uani 1 1 d D . .
H32A H 0.6537 0.4122 0.3179 0.094 Uiso 0.662(16) 1 calc PR A 1
H32B H 0.6698 0.4520 0.2178 0.094 Uiso 0.662(16) 1 calc PR A 1
H32C H 0.6503 0.4131 0.3248 0.094 Uiso 0.338(16) 1 d PR A 2
H32D H 0.6750 0.4493 0.2255 0.094 Uiso 0.338(16) 1 d PR A 2
C33 C 0.7916(2) 0.5925(2) 0.9378(5) 0.0529(11) Uani 1 1 d . . .
H33A H 0.8064 0.5972 1.0131 0.063 Uiso 1 1 calc R A .
H33B H 0.8147 0.6224 0.8928 0.063 Uiso 1 1 calc R . .
C34 C 0.7414(2) 0.59001(18) 0.9464(4) 0.0496(11) Uani 1 1 d . A .
C35 C 0.7084(2) 0.5630(2) 1.0314(5) 0.0559(12) Uani 1 1 d . . .
H35A H 0.7178 0.5468 1.0859 0.067 Uiso 1 1 calc R A .
C36 C 0.6607(2) 0.5596(2) 1.0371(6) 0.0679(15) Uani 1 1 d . A .
H36A H 0.6381 0.5410 1.0956 0.082 Uiso 1 1 calc R . .
C37 C 0.6467(2) 0.5829(2) 0.9592(6) 0.0673(15) Uani 1 1 d . . .
H37A H 0.6145 0.5804 0.9632 0.081 Uiso 1 1 calc R A .
C38 C 0.6801(3) 0.6102(2) 0.8741(5) 0.0645(15) Uani 1 1 d . A .
H38A H 0.6706 0.6267 0.8202 0.077 Uiso 1 1 calc R . .
C39 C 0.7263(2) 0.6135(2) 0.8672(5) 0.0570(12) Uani 1 1 d . . .
H39A H 0.7485 0.6319 0.8079 0.068 Uiso 1 1 calc R A .
C40 C 0.77923(18) 0.60656(18) 0.4018(5) 0.0511(11) Uani 1 1 d . . .
H40A H 0.8033 0.6315 0.4557 0.061 Uiso 1 1 calc R A .
H40B H 0.7908 0.6204 0.3262 0.061 Uiso 1 1 calc R . .
C41 C 0.72739(18) 0.59974(15) 0.4212(5) 0.0459(10) Uani 1 1 d . A .
C42 C 0.6965(2) 0.5958(2) 0.3310(5) 0.0600(13) Uani 1 1 d . . .
H42A H 0.7087 0.5981 0.2574 0.072 Uiso 1 1 calc R A .
C43 C 0.6485(3) 0.5885(2) 0.3481(7) 0.0758(19) Uani 1 1 d . A .
H43A H 0.6278 0.5853 0.2861 0.091 Uiso 1 1 calc R . .
C44 C 0.6308(2) 0.5859(2) 0.4512(7) 0.0666(16) Uani 1 1 d . . .
H44A H 0.5977 0.5810 0.4618 0.080 Uiso 1 1 calc R A .
C45 C 0.6597(2) 0.59013(19) 0.5404(6) 0.0613(14) Uani 1 1 d . A .
H45A H 0.6469 0.5883 0.6132 0.074 Uiso 1 1 calc R . .
C46 C 0.70835(19) 0.59716(18) 0.5265(5) 0.0510(11) Uani 1 1 d . . .
H46A H 0.7283 0.6002 0.5897 0.061 Uiso 1 1 calc R A .
P50 P 0.89616(5) 0.66321(5) 0.64749(16) 0.0569(4) Uani 1 1 d . . .
O51 O 0.90661(14) 0.63652(15) 0.7404(4) 0.0673(10) Uani 1 1 d . . .
O52 O 0.89883(15) 0.64233(16) 0.5372(4) 0.0720(11) Uani 1 1 d . . .
O53 O 0.84219(14) 0.65679(14) 0.6639(4) 0.0625(9) Uani 1 1 d . . .
O54 O 0.93137(17) 0.72124(15) 0.6504(4) 0.0788(12) Uani 1 1 d . . .
P60 P 0.92227(11) 0.62629(11) 0.1419(2) 0.0762(8) Uani 0.815(6) 1 d PDU B 1
O61 O 0.8869(3) 0.6264(2) 0.2209(6) 0.0915(18) Uani 0.815(6) 1 d PDU B 1
O62 O 0.9026(3) 0.5863(3) 0.0513(6) 0.0870(18) Uani 0.815(6) 1 d PDU B 1
O63 O 0.9504(3) 0.6804(3) 0.0916(8) 0.119(3) Uani 0.815(6) 1 d PD B 1
O64 O 0.9639(3) 0.6193(3) 0.2080(6) 0.122(3) Uani 0.815(6) 1 d PDU B 1
P60' P 0.9046(6) 0.5988(7) 0.1516(13) 0.117(3) Uiso 0.185(6) 1 d PDU B 2
O61' O 0.8570(9) 0.6018(12) 0.184(2) 0.094(5) Uiso 0.185(6) 1 d PDU B 2
O62' O 0.9140(11) 0.6108(12) 0.0271(15) 0.098(4) Uiso 0.185(6) 1 d PDU B 2
O63' O 0.9472(9) 0.6372(11) 0.224(2) 0.106(4) Uiso 0.185(6) 1 d PDU B 2
O64' O 0.8943(15) 0.5455(9) 0.174(3) 0.19(2) Uiso 0.185(6) 1 d PD B 2
P70 P 0.73663(19) 0.41575(15) 1.0595(3) 0.0845(11) Uani 0.50 1 d PD C 1
O71 O 0.7127(6) 0.3856(5) 1.1609(11) 0.142(6) Uani 0.50 1 d PD C 1
O72 O 0.7579(5) 0.3927(4) 0.9911(8) 0.114(4) Uani 0.50 1 d PD C 1
O73 O 0.7008(4) 0.4265(4) 0.9999(9) 0.100(4) Uani 0.50 1 d PD C 1
O74 O 0.7814(5) 0.4652(5) 1.0980(11) 0.115(5) Uani 0.50 1 d PD C 1
O80 O 0.8198(11) 0.4951(10) 1.1092(16) 0.176(11) Uani 0.50 1 d P D 2
O81 O 0.6805(6) 0.4168(6) 0.9397(15) 0.124(5) Uani 0.50 1 d P E 2
O90 O 0.9706(3) 0.5975(4) 0.7103(6) 0.136(3) Uani 1 1 d . . .
O100 O 0.6667 0.3333 0.7956(14) 0.137(4) Uani 1 3 d S . .

loop_
_atom_site_aniso_label
_atom_site_aniso_U_11
_atom_site_aniso_U_22
_atom_site_aniso_U_33
_atom_site_aniso_U_23
_atom_site_aniso_U_13
_atom_site_aniso_U_12
N1 0.045(3) 0.030(3) 0.046(5) 0.003(3) 0.005(3) 0.015(2)
C2 0.027(3) 0.019(3) 0.079(7) 0.005(4) -0.007(4) 0.010(2)
C3 0.023(3) 0.020(3) 0.067(6) -0.001(4) 0.009(3) 0.005(2)
C4 0.029(3) 0.026(3) 0.078(6) 0.000(3) 0.009(3) 0.012(2)
C5 0.040(4) 0.035(4) 0.086(7) 0.001(5) 0.026(4) 0.020(3)
C6 0.041(4) 0.039(4) 0.071(7) 0.004(4) 0.007(5) 0.022(3)
C7 0.039(4) 0.026(3) 0.061(6) 0.005(3) 0.000(4) 0.013(2)
C8 0.041(4) 0.029(3) 0.087(7) 0.011(4) -0.005(4) 0.020(3)
C9 0.039(4) 0.025(3) 0.076(7) 0.017(4) -0.009(4) 0.012(3)
C10 0.054(5) 0.046(4) 0.094(8) 0.024(5) -0.031(6) 0.009(4)
C11 0.078(6) 0.057(5) 0.104(9) 0.000(7) -0.060(7) 0.030(5)
C12 0.065(5) 0.043(4) 0.068(7) 0.005(5) -0.022(5) 0.006(4)
C13 0.067(6) 0.027(3) 0.078(8) -0.007(5) -0.041(6) 0.010(3)
C14 0.051(5) 0.025(3) 0.081(7) -0.001(5) -0.018(5) 0.011(3)
C15 0.034(2) 0.051(3) 0.095(4) -0.028(3) 0.003(2) 0.021(2)
N16 0.0301(17) 0.0367(18) 0.087(3) -0.0051(19) 0.0106(18) 0.0157(15)
C17 0.0315(19) 0.037(2) 0.072(3) 0.000(2) 0.0098(19) 0.0229(17)
O17 0.0401(15) 0.0382(15) 0.0592(19) 0.0013(14) -0.0003(14) 0.0215(13)
C18 0.041(2) 0.044(2) 0.058(3) 0.007(2) 0.0085(19) 0.026(2)
N19 0.0389(19) 0.049(2) 0.058(2) 0.0045(17) -0.0003(16) 0.0260(16)
C20 0.048(2) 0.050(3) 0.059(3) 0.005(2) 0.001(2) 0.031(2)
C21 0.040(2) 0.046(2) 0.074(3) 0.006(2) 0.008(2) 0.033(2)
C22 0.041(2) 0.052(3) 0.065(3) 0.002(2) 0.003(2) 0.032(2)
C23 0.040(2) 0.055(3) 0.074(3) -0.011(2) -0.001(2) 0.036(2)
C24 0.060(3) 0.053(3) 0.078(4) -0.010(3) -0.008(3) 0.042(3)
C25 0.047(3) 0.042(2) 0.116(5) -0.008(3) -0.002(3) 0.030(2)
C26 0.048(3) 0.043(2) 0.094(4) 0.006(3) 0.005(3) 0.028(2)
C27 0.061(3) 0.085(4) 0.054(3) 0.001(3) 0.007(2) 0.054(3)
N28 0.047(2) 0.058(2) 0.054(2) 0.0019(19) 0.0062(18) 0.0306(19)
C29 0.041(2) 0.049(2) 0.062(3) -0.006(2) -0.002(2) 0.028(2)
C30 0.060(3) 0.051(3) 0.060(3) -0.006(2) -0.006(2) 0.037(2)
O30 0.080(3) 0.086(3) 0.068(3) -0.010(2) -0.004(2) 0.044(3)
N31 0.055(2) 0.046(2) 0.081(3) -0.011(2) -0.013(2) 0.027(2)
C32 0.081(4) 0.046(3) 0.107(5) -0.018(3) -0.031(4) 0.031(3)
C33 0.057(3) 0.053(3) 0.056(3) 0.000(2) 0.000(2) 0.033(2)
C34 0.061(3) 0.045(2) 0.054(3) -0.012(2) -0.005(2) 0.035(2)
C35 0.056(3) 0.060(3) 0.063(3) 0.002(2) 0.004(2) 0.037(2)
C36 0.061(3) 0.063(3) 0.089(4) 0.005(3) 0.020(3) 0.038(3)
C37 0.055(3) 0.074(4) 0.089(4) -0.014(3) 0.000(3) 0.044(3)
C38 0.089(4) 0.064(3) 0.069(3) -0.017(3) -0.021(3) 0.060(3)
C39 0.072(3) 0.056(3) 0.056(3) -0.010(2) -0.001(2) 0.042(3)
C40 0.047(2) 0.039(2) 0.066(3) 0.004(2) 0.003(2) 0.020(2)
C41 0.048(2) 0.0265(18) 0.068(3) -0.0008(18) -0.004(2) 0.0224(17)
C42 0.068(3) 0.055(3) 0.059(3) 0.005(2) -0.008(3) 0.033(3)
C43 0.075(4) 0.068(4) 0.103(5) -0.006(3) -0.036(4) 0.049(3)
C44 0.051(3) 0.052(3) 0.108(5) -0.011(3) -0.008(3) 0.034(2)
C45 0.058(3) 0.043(3) 0.089(4) -0.001(2) 0.009(3) 0.030(2)
C46 0.053(3) 0.041(2) 0.063(3) -0.007(2) -0.010(2) 0.026(2)
P50 0.0435(6) 0.0461(7) 0.0764(9) 0.0167(6) 0.0094(6) 0.0189(5)
O51 0.0448(18) 0.056(2) 0.092(3) 0.0181(19) 0.0025(19) 0.0191(17)
O52 0.054(2) 0.059(2) 0.085(3) 0.012(2) 0.015(2) 0.0149(18)
O53 0.053(2) 0.053(2) 0.083(3) 0.0114(19) 0.0012(18) 0.0279(17)
O54 0.069(3) 0.046(2) 0.105(3) 0.017(2) 0.009(2) 0.0161(19)
P60 0.0893(16) 0.0798(16) 0.0662(12) 0.0016(10) 0.0089(10) 0.0473(14)
O61 0.116(4) 0.077(3) 0.086(3) -0.001(3) 0.035(3) 0.052(3)
O62 0.095(4) 0.107(4) 0.092(4) -0.019(3) -0.010(3) 0.075(3)
O63 0.122(6) 0.089(5) 0.168(8) -0.004(5) 0.005(6) 0.070(5)
O64 0.140(6) 0.133(6) 0.097(5) -0.015(4) -0.018(4) 0.071(5)
P70 0.118(3) 0.072(2) 0.076(2) 0.0052(18) 0.013(2) 0.056(2)
O71 0.200(16) 0.150(13) 0.156(13) 0.022(10) 0.021(11) 0.147(14)
O72 0.199(14) 0.107(8) 0.059(6) -0.003(5) 0.026(7) 0.094(9)
O73 0.077(7) 0.094(7) 0.075(7) 0.030(6) -0.006(5) 0.002(6)
O74 0.170(15) 0.156(15) 0.075(7) -0.031(8) -0.036(9) 0.124(13)
O80 0.31(3) 0.23(2) 0.123(12) -0.090(14) -0.094(17) 0.23(3)
O81 0.093(9) 0.112(10) 0.163(14) 0.078(10) 0.009(9) 0.048(8)
O90 0.114(5) 0.213(8) 0.129(5) -0.013(6) -0.018(4) 0.118(6)
O100 0.119(6) 0.119(6) 0.174(12) 0.000 0.000 0.059(3)

loop_
_atom_type_symbol
_atom_type_description
_atom_type_scat_dispersion_real
_atom_type_scat_dispersion_imag
_atom_type_scat_source
C C 0.0033 0.0016 'International Tables Vol C Tables 4.2.6.8 and 6.1.1.4'
H H 0.0000 0.0000 'International Tables Vol C Tables 4.2.6.8 and 6.1.1.4'
N N 0.0061 0.0033 'International Tables Vol C Tables 4.2.6.8 and 6.1.1.4'
O O 0.0106 0.0060 'International Tables Vol C Tables 4.2.6.8 and 6.1.1.4'
P P 0.1023 0.0942 'International Tables Vol C Tables 4.2.6.8 and 6.1.1.4'

loop_
_geom_angle_atom_site_label_1
_geom_angle_atom_site_label_2
_geom_angle_atom_site_label_3
_geom_angle
C2 N1 C14 119.3(8)
N1 C2 C3 119.1(6)
N1 C2 C7 122.9(9)
C3 C2 C7 118.0(9)
C4 C3 C2 119.5(7)
C4 C3 C15 127.2(9)
C2 C3 C15 113.3(8)
C3 C4 C5 122.6(10)
C6 C5 C4 118.7(10)
C5 C6 C7 122.2(7)
C6 C7 C8 126.4(8)
C6 C7 C2 119.0(9)
C8 C7 C2 114.5(9)
C9 C8 C7 123.5(7)
C8 C9 C10 123.5(9)
C8 C9 C14 113.3(9)
C10 C9 C14 123.2(13)
C11 C10 C9 122.0(10)
C10 C11 C12 122.4(9)
C13 C12 C11 115.1(12)
C12 C13 C14 122.9(9)
C12 C13 C32 112.5(11)
C14 C13 C32 124.6(8)
N1 C14 C9 126.3(12)
N1 C14 C13 119.3(8)
C9 C14 C13 114.3(10)
C14' N1' C2' 115.8(12)
N1' C2' C3' 117.8(12)
N1' C2' C7' 123.8(13)
C3' C2' C7' 118.4(14)
C4' C3' C2' 117.7(13)
C4' C3' C15 114.7(14)
C2' C3' C15 127.5(13)
C3' C4' C5' 126.0(17)
C6' C5' C4' 115.2(17)
C5' C6' C7' 123.8(15)
C6' C7' C8' 127.3(13)
C6' C7' C2' 118.0(14)
C8' C7' C2' 114.7(14)
C9' C8' C7' 124.4(15)
C10' C9' C8' 121.8(15)
C10' C9' C14' 127.0(18)
C8' C9' C14' 111.0(16)
C11' C10' C9' 120.5(18)
C10' C11' C12' 119(2)
C13' C12' C11' 115.6(19)
C12' C13' C32 128.6(17)
C12' C13' C14' 125.3(14)
C32 C13' C14' 106.1(12)
N1' C14' C9' 129.6(16)
N1' C14' C13' 119.8(12)
C9' C14' C13' 110.3(13)
N16 C15 C3 111.0(6)
N16 C15 C3' 126.5(7)
C17 N16 C15 121.5(5)
O17 C17 N16 123.2(5)
O17 C17 C18 120.8(4)
N16 C17 C18 116.0(4)
N19 C18 C17 110.5(4)
N19 C18 C33 110.2(4)
C17 C18 C33 109.0(4)
C18 N19 C20 118.6(4)
N19 C20 C21 115.0(4)
C22 C21 C26 119.0(5)
C22 C21 C20 120.9(4)
C26 C21 C20 120.0(5)
C21 C22 C23 121.2(5)
C24 C23 C22 118.7(5)
C24 C23 C27 121.1(5)
C22 C23 C27 120.2(5)
C23 C24 C25 120.9(5)
C26 C25 C24 119.2(5)
C25 C26 C21 121.0(6)
C23 C27 N28 113.1(4)
C29 N28 C27 116.0(4)
N28 C29 C30 109.7(4)
N28 C29 C40 107.9(4)
C30 C29 C40 111.4(4)
O30 C30 N31 125.4(5)
O30 C30 C29 120.2(5)
N31 C30 C29 114.4(5)
C30 N31 C32 124.9(6)
N31 C32 C13' 120.3(12)
N31 C32 C13 109.7(6)
C34 C33 C18 113.1(4)
C35 C34 C39 118.7(5)
C35 C34 C33 120.3(5)
C39 C34 C33 121.0(5)
C34 C35 C36 120.0(5)
C37 C36 C35 120.5(6)
C36 C37 C38 119.5(5)
C39 C38 C37 120.6(5)
C38 C39 C34 120.8(5)
C41 C40 C29 112.6(4)
C46 C41 C42 117.4(5)
C46 C41 C40 122.2(5)
C42 C41 C40 120.4(5)
C43 C42 C41 120.7(6)
C44 C43 C42 120.7(6)
C43 C44 C45 120.3(5)
C44 C45 C46 120.7(6)
C41 C46 C45 120.1(5)
O52 P50 O51 111.0(3)
O52 P50 O54 110.7(3)
O51 P50 O54 112.8(3)
O52 P50 O53 109.6(3)
O51 P50 O53 109.3(2)
O54 P50 O53 103.0(2)
O61 P60 O62 118.7(4)
O61 P60 O63 105.8(4)
O62 P60 O63 111.0(5)
O61 P60 O64 108.5(4)
O62 P60 O64 105.8(4)
O63 P60 O64 106.4(5)
O63' P60' O64' 111.3(11)
O63' P60' O62' 113.0(11)
O64' P60' O62' 110.1(11)
O63' P60' O61' 106.0(10)
O64' P60' O61' 108.6(11)
O62' P60' O61' 107.7(10)
O72 P70 O73 113.5(7)
O72 P70 O71 111.9(6)
O73 P70 O71 110.4(7)
O72 P70 O74 105.2(7)
O73 P70 O74 109.0(6)
O71 P70 O74 106.5(7)

loop_
_geom_bond_atom_site_label_1
_geom_bond_atom_site_label_2
_geom_bond_distance
N1 C2 1.308(12)
N1 C14 1.316(13)
C2 C3 1.402(14)
C2 C7 1.456(8)
C3 C4 1.309(13)
C3 C15 1.521(7)
C4 C5 1.454(9)
C5 C6 1.298(16)
C6 C7 1.380(15)
C7 C8 1.454(15)
C8 C9 1.365(16)
C9 C10 1.387(15)
C9 C14 1.455(10)
C10 C11 1.33(2)
C11 C12 1.531(16)
C12 C13 1.417(14)
C13 C14 1.516(15)
C13 C32 1.535(11)
N1' C14' 1.319(16)
N1' C2' 1.334(15)
C2' C3' 1.408(17)
C2' C7' 1.454(15)
C3' C4' 1.309(18)
C3' C15 1.576(13)
C4' C5' 1.461(18)
C5' C6' 1.29(2)
C6' C7' 1.420(18)
C7' C8' 1.433(19)
C8' C9' 1.38(2)
C9' C10' 1.37(2)
C9' C14' 1.446(16)
C10' C11' 1.35(2)
C11' C12' 1.53(2)
C12' C13' 1.38(2)
C13' C32 1.497(14)
C13' C14' 1.497(18)
C15 N16 1.428(8)
N16 C17 1.338(6)
C17 O17 1.229(6)
C17 C18 1.516(7)
C18 N19 1.485(6)
C18 C33 1.537(7)
N19 C20 1.498(6)
C20 C21 1.512(8)
C21 C22 1.354(8)
C21 C26 1.397(7)
C22 C23 1.412(7)
C23 C24 1.373(8)
C23 C27 1.508(8)
C24 C25 1.386(9)
C25 C26 1.379(9)
C27 N28 1.516(7)
N28 C29 1.486(6)
C29 C30 1.503(7)
C29 C40 1.536(7)
C30 O30 1.214(7)
C30 N31 1.334(8)
N31 C32 1.468(8)
C33 C34 1.496(7)
C34 C35 1.382(8)
C34 C39 1.401(8)
C35 C36 1.404(8)
C36 C37 1.366(10)
C37 C38 1.390(10)
C38 C39 1.364(8)
C40 C41 1.506(7)
C41 C46 1.380(8)
C41 C42 1.403(8)
C42 C43 1.380(9)
C43 C44 1.340(10)
C44 C45 1.354(9)
C45 C46 1.398(8)
P50 O52 1.492(5)
P50 O51 1.508(4)
P50 O54 1.544(4)
P50 O53 1.569(4)
P60 O61 1.439(6)
P60 O62 1.517(6)
P60 O63 1.552(8)
P60 O64 1.600(8)
P60' O63' 1.516(14)
P60' O64' 1.517(14)
P60' O62' 1.536(13)
P60' O61' 1.551(13)
P70 O72 1.431(9)
P70 O73 1.476(11)
P70 O71 1.481(11)
P70 O74 1.514(13)
